data_7206181
loop_
_publ_author_name
'Meazza, Lorenzo'
'Mart\'i-Rujas, Javier'
'Terraneo, Giancarlo'
'Castiglioni, Chiara'
'Milani, Alberto'
'Pilati, Tullio'
'Metrangolo, Pierangelo'
'Resnati, Giuseppe'

_publ_section_title
;
 Solid-state synthesis of mixed trihalides via reversible absorption of
 dihalogens by non porous onium salts
;
_journal_issue 13
_journal_name_full CrystEngComm
_journal_page_first 4427
_journal_paper_doi 10.1039/c1ce05050h
_journal_volume 13
_journal_year 2011
_chemical_formula_moiety 'C12 H30 N2 2+, 1.75(Br2 Cl 1-), 0.25(Br3 1-)'
_chemical_formula_sum 'C12 H30 Br4.25 Cl1.75 N2'
_chemical_formula_weight 604.04
_chemical_name_systematic
;
?
;
_space_group_IT_number 12
_symmetry_cell_setting monoclinic
_symmetry_space_group_name_Hall '-C 2y'
_symmetry_space_group_name_H-M 'C 1 2/m 1'
_atom_sites_solution_hydrogens geom
_atom_sites_solution_primary direct
_atom_sites_solution_secondary difmap
_audit_creation_method SHELXL-97
_cell_angle_alpha 90.00
_cell_angle_beta 91.743(12)
_cell_angle_gamma 90.00
_cell_formula_units_Z 2
_cell_length_a 21.800(3)
_cell_length_b 7.2927(10)
_cell_length_c 6.8951(10)
_cell_measurement_reflns_used 6441
_cell_measurement_temperature 296(2)
_cell_measurement_theta_max 24.05
_cell_measurement_theta_min 2.95
_cell_volume 1095.7(3)
_computing_cell_refinement 'Bruker SAINT'
_computing_data_collection 'Bruker APEX2'
_computing_data_reduction 'Bruker SAINT'
_computing_molecular_graphics
;
ORTEP-3 (Farrugia, L.J. (1997) Jour. Appl. Cryst. 30, 565)
Mercury (Macrae, C. F., Edgington, P. R., McCabe, P., Pidcock, E.,
Shields, G. P., Taylor, R., Towler, M. & van de Streek, J. (2006).
J. Appl. Cryst. 39, 453-457
;
_computing_publication_material SHELXTL
_computing_structure_refinement 'SHELXL (Sheldrick, G. M. (2008). Acta Cryst. A64, 112-122)'
_computing_structure_solution
;
SIR2002 (Burla, M. C., Camalli, M., Carrozzini, B., Cascarano, G. L.,
Giacovazzo, C., Polidori, G. & Spagna, R. (2003).
J. Appl. Cryst. 36, 1103.)
;
_diffrn_ambient_temperature 296(2)
_diffrn_measured_fraction_theta_full 0.999
_diffrn_measured_fraction_theta_max 0.999
_diffrn_measurement_device_type 'Bruker APEX-II CCD'
_diffrn_measurement_method '\f and \w scans'
_diffrn_radiation_monochromator graphite
_diffrn_radiation_source 'fine-focus sealed tube'
_diffrn_radiation_type MoK\a
_diffrn_radiation_wavelength 0.71073
_diffrn_reflns_av_R_equivalents 0.0317
_diffrn_reflns_av_sigmaI/netI 0.0147
_diffrn_reflns_limit_h_max 27
_diffrn_reflns_limit_h_min -27
_diffrn_reflns_limit_k_max 9
_diffrn_reflns_limit_k_min -9
_diffrn_reflns_limit_l_max 8
_diffrn_reflns_limit_l_min -8
_diffrn_reflns_number 18315
_diffrn_reflns_theta_full 26.42
_diffrn_reflns_theta_max 26.42
_diffrn_reflns_theta_min 2.95
_diffrn_standards_decay_% 0.00
_exptl_absorpt_coefficient_mu 8.010
_exptl_absorpt_correction_T_max 0.1660
_exptl_absorpt_correction_T_min 0.0970
_exptl_absorpt_correction_type multi-scan
_exptl_absorpt_process_details 'Bruker (2001). SADABS. Bruker AXS Inc., Madison, Wisconsin, USA.'
_exptl_crystal_colour orange
_exptl_crystal_density_diffrn 1.831
_exptl_crystal_density_method 'not measured'
_exptl_crystal_description table
_exptl_crystal_F_000 589
_exptl_crystal_size_max 0.14
_exptl_crystal_size_mid 0.12
_exptl_crystal_size_min 0.04
_refine_diff_density_max 0.320
_refine_diff_density_min -0.278
_refine_diff_density_rms 0.050
_refine_ls_extinction_method none
_refine_ls_goodness_of_fit_ref 1.047
_refine_ls_hydrogen_treatment noref
_refine_ls_matrix_type full
_refine_ls_number_parameters 60
_refine_ls_number_reflns 1223
_refine_ls_number_restraints 0
_refine_ls_restrained_S_all 1.047
_refine_ls_R_factor_all 0.0428
_refine_ls_R_factor_gt 0.0243
_refine_ls_shift/su_max 0.001
_refine_ls_shift/su_mean 0.000
_refine_ls_structure_factor_coef Fsqd
_refine_ls_weighting_details 'calc w=1/[\s^2^(Fo^2^)+(0.0186P)^2^+1.4955P] where P=(Fo^2^+2Fc^2^)/3'
_refine_ls_weighting_scheme calc
_refine_ls_wR_factor_gt 0.0509
_refine_ls_wR_factor_ref 0.0563
_reflns_number_gt 890
_reflns_number_total 1223
_reflns_threshold_expression I>2\s(I)
_cod_data_source_file c1ce05050h.txt
_cod_data_source_block jm042
_cod_original_sg_symbol_H-M 'C 2/m'
_cod_database_code 7206181

loop_
_symmetry_equiv_pos_as_xyz
'x, y, z'
'-x, y, -z'
'x+1/2, y+1/2, z'
'-x+1/2, y+1/2, -z'
'-x, -y, -z'
'x, -y, z'
'-x+1/2, -y+1/2, -z'
'x+1/2, -y+1/2, z'

loop_
_atom_site_label
_atom_site_type_symbol
_atom_site_fract_x
_atom_site_fract_y
_atom_site_fract_z
_atom_site_U_iso_or_equiv
_atom_site_adp_type
_atom_site_occupancy
_atom_site_symmetry_multiplicity
_atom_site_calc_flag
_atom_site_refinement_flags
_atom_site_disorder_assembly
_atom_site_disorder_group
Cl1 Cl 0.28126(4) 0.0000 1.14703(11) 0.0686(4) Uani 0.772(3) 2 d SP . .
Br1 Br 0.28126(4) 0.0000 1.14703(11) 0.0686(4) Uani 0.228(3) 2 d SP . .
Br2 Br 0.375340(19) 0.0000 0.93199(6) 0.05521(17) Uani 1 2 d S . .
Br3 Br 0.46383(2) 0.0000 0.72450(8) 0.0733(2) Uani 0.898(4) 2 d SP . .
Cl3 Cl 0.46383(2) 0.0000 0.72450(8) 0.0733(2) Uani 0.102(4) 2 d SP . .
N1 N 0.15926(12) 0.0000 0.6104(4) 0.0407(7) Uani 1 2 d S . .
C1 C 0.03458(15) 0.0000 0.9985(6) 0.0523(10) Uani 1 2 d S . .
H1A H 0.0500 -0.1074 1.0671 0.063 Uiso 0.50 1 calc PR . .
H1B H 0.0500 0.1074 1.0671 0.063 Uiso 0.50 1 calc PR . .
C2 C 0.05896(15) 0.0000 0.7952(6) 0.0529(10) Uani 1 2 d S . .
H2A H 0.0442 -0.1077 0.7257 0.064 Uiso 0.50 1 calc PR . .
H2B H 0.0442 0.1077 0.7257 0.064 Uiso 0.50 1 calc PR . .
C3 C 0.12819(15) 0.0000 0.8044(5) 0.0427(8) Uani 1 2 d S . .
H3A H 0.1419 -0.1072 0.8767 0.051 Uiso 0.50 1 calc PR . .
H3B H 0.1419 0.1072 0.8767 0.051 Uiso 0.50 1 calc PR . .
C4 C 0.22691(15) 0.0000 0.6532(6) 0.0553(10) Uani 1 2 d S . .
H4A H 0.2379 0.1075 0.7267 0.083 Uiso 0.50 1 calc PR . .
H4B H 0.2483 0.0000 0.5336 0.083 Uiso 1 2 calc SR . .
H4C H 0.2379 -0.1075 0.7267 0.083 Uiso 0.50 1 calc PR . .
C5 C 0.14227(13) 0.1664(4) 0.4954(4) 0.0612(8) Uani 1 1 d . . .
H5A H 0.1531 0.2741 0.5687 0.092 Uiso 1 1 calc R . .
H5B H 0.0989 0.1660 0.4672 0.092 Uiso 1 1 calc R . .
H5C H 0.1639 0.1661 0.3762 0.092 Uiso 1 1 calc R . .

loop_
_atom_site_aniso_label
_atom_site_aniso_U_11
_atom_site_aniso_U_22
_atom_site_aniso_U_33
_atom_site_aniso_U_23
_atom_site_aniso_U_13
_atom_site_aniso_U_12
Cl1 0.0904(7) 0.0655(6) 0.0502(5) 0.000 0.0072(4) 0.000
Br1 0.0904(7) 0.0655(6) 0.0502(5) 0.000 0.0072(4) 0.000
Br2 0.0677(3) 0.0437(2) 0.0535(3) 0.000 -0.01080(18) 0.000
Br3 0.0673(3) 0.0647(4) 0.0880(4) 0.000 0.0022(3) 0.000
Cl3 0.0673(3) 0.0647(4) 0.0880(4) 0.000 0.0022(3) 0.000
N1 0.0400(15) 0.0428(17) 0.0395(16) 0.000 0.0035(12) 0.000
C1 0.044(2) 0.054(2) 0.060(2) 0.000 0.0132(18) 0.000
C2 0.038(2) 0.064(3) 0.057(2) 0.000 0.0068(17) 0.000
C3 0.0435(19) 0.047(2) 0.0379(19) 0.000 0.0066(15) 0.000
C4 0.0378(19) 0.077(3) 0.051(2) 0.000 0.0069(16) 0.000
C5 0.0691(18) 0.0565(18) 0.0580(16) 0.0184(15) 0.0000(13) 0.0004(15)

loop_
_atom_type_symbol
_atom_type_description
_atom_type_scat_dispersion_real
_atom_type_scat_dispersion_imag
_atom_type_scat_source
C C 0.0033 0.0016 'International Tables Vol C Tables 4.2.6.8 and 6.1.1.4'
H H 0.0000 0.0000 'International Tables Vol C Tables 4.2.6.8 and 6.1.1.4'
N N 0.0061 0.0033 'International Tables Vol C Tables 4.2.6.8 and 6.1.1.4'
Cl Cl 0.1484 0.1585 'International Tables Vol C Tables 4.2.6.8 and 6.1.1.4'
Br Br -0.2901 2.4595 'International Tables Vol C Tables 4.2.6.8 and 6.1.1.4'

loop_
_geom_angle_atom_site_label_1
_geom_angle_atom_site_label_2
_geom_angle_atom_site_label_3
_geom_angle
_geom_angle_site_symmetry_1
_geom_angle_site_symmetry_3
_geom_angle_publ_flag
Br3 Br2 Cl1 179.32(3) . . ?
C5 N1 C5 109.0(3) . 6 ?
C5 N1 C4 109.44(18) . . ?
C5 N1 C4 109.44(18) 6 . ?
C5 N1 C3 111.03(18) . . ?
C5 N1 C3 111.03(18) 6 . ?
C4 N1 C3 106.9(3) . . ?
C1 C1 C2 113.1(4) 5_557 . ?
C1 C1 H1A 109.0 5_557 . ?
C2 C1 H1A 109.0 . . ?
C1 C1 H1B 109.0 5_557 . ?
C2 C1 H1B 109.0 . . ?
H1A C1 H1B 107.8 . . ?
C3 C2 C1 109.9(3) . . ?
C3 C2 H2A 109.7 . . ?
C1 C2 H2A 109.7 . . ?
C3 C2 H2B 109.7 . . ?
C1 C2 H2B 109.7 . . ?
H2A C2 H2B 108.2 . . ?
C2 C3 N1 115.8(3) . . ?
C2 C3 H3A 108.3 . . ?
N1 C3 H3A 108.3 . . ?
C2 C3 H3B 108.3 . . ?
N1 C3 H3B 108.3 . . ?
H3A C3 H3B 107.4 . . ?
N1 C4 H4A 109.5 . . ?
N1 C4 H4B 109.5 . . ?
H4A C4 H4B 109.5 . . ?
N1 C4 H4C 109.5 . . ?
H4A C4 H4C 109.5 . . ?
H4B C4 H4C 109.5 . . ?
N1 C5 H5A 109.5 . . ?
N1 C5 H5B 109.5 . . ?
H5A C5 H5B 109.5 . . ?
N1 C5 H5C 109.5 . . ?
H5A C5 H5C 109.5 . . ?
H5B C5 H5C 109.5 . . ?

loop_
_geom_bond_atom_site_label_1
_geom_bond_atom_site_label_2
_geom_bond_distance
_geom_bond_site_symmetry_2
_geom_bond_publ_flag
Cl1 Br2 2.5670(10) . ?
Br2 Br3 2.4363(8) . ?
N1 C5 1.490(3) . ?
N1 C5 1.490(3) 6 ?
N1 C4 1.495(4) . ?
N1 C3 1.517(4) . ?
C1 C1 1.509(7) 5_557 ?
C1 C2 1.514(5) . ?
C1 H1A 0.9700 . ?
C1 H1B 0.9700 . ?
C2 C3 1.509(5) . ?
C2 H2A 0.9700 . ?
C2 H2B 0.9700 . ?
C3 H3A 0.9700 . ?
C3 H3B 0.9700 . ?
C4 H4A 0.9600 . ?
C4 H4B 0.9600 . ?
C4 H4C 0.9600 . ?
C5 H5A 0.9600 . ?
C5 H5B 0.9600 . ?
C5 H5C 0.9600 . ?

loop_
_geom_torsion_atom_site_label_1
_geom_torsion_atom_site_label_2
_geom_torsion_atom_site_label_3
_geom_torsion_atom_site_label_4
_geom_torsion
_geom_torsion_site_symmetry_1
_geom_torsion_site_symmetry_2
_geom_torsion_site_symmetry_3
_geom_torsion_site_symmetry_4
_geom_torsion_publ_flag
C1 C1 C2 C3 180.0 5_557 . . . ?
C1 C2 C3 N1 180.0 . . . . ?
C5 N1 C3 C2 60.72(18) . . . . ?
C5 N1 C3 C2 -60.72(18) 6 . . . ?
C4 N1 C3 C2 180.0 . . . . ?
